data_8104327
loop_
_publ_author_name
'Takeuchi, Y.'
'Ozawa, T.'

_publ_section_title
;
 The structure of Cu4 Bi4 S9 and its relation to the structures of
 covellite, CuS and bismuthinite, Bi2 S3
;
_journal_name_full
;
Zeitschrift fuer Kristallographie, Kristallgeometrie, Kristallphysik, 
Kristallchemie (145,1977-148,1979)
;
_journal_page_first 217
_journal_page_last 232
_journal_volume 141
_journal_year 1975
_chemical_formula_sum 'Bi4 Cu4 S9'
_chemical_name_systematic 'Cu4 Bi4 S9'
_space_group_IT_number 62
_symmetry_space_group_name_Hall '-P 2ac 2n'
_symmetry_space_group_name_H-M 'P n m a'
_cell_angle_alpha 90
_cell_angle_beta 90
_cell_angle_gamma 90
_cell_formula_units_Z 4
_cell_length_a 32.05
_cell_length_b 3.951
_cell_length_c 11.589
_cell_volume 1467.510
_citation_journal_id_ASTM ZKKKAJ
_cod_data_source_file Takeuchi_ZKKKAJ_1975_337.cif
_cod_data_source_block Bi4Cu4S9
_cod_original_cell_volume 1467.51
_cod_database_code 8104327

loop_
_symmetry_equiv_pos_as_xyz
x,y,z
-x+1/2,-y,z+1/2
x+1/2,-y+1/2,-z+1/2
-x,y+1/2,-z
-x,-y,-z
x-1/2,y,-z-1/2
-x-1/2,y-1/2,z-1/2
x,-y-1/2,z

loop_
_atom_site_label
_atom_site_type_symbol
_atom_site_fract_x
_atom_site_fract_y
_atom_site_fract_z
_atom_site_occupancy
_atom_site_U_iso_or_equiv
S2 S 0.0987 0.25 0.3254 1 0.0
Bi3 Bi 0.2787 0.25 0.139 1 0.0
Cu1 Cu 0.8641 0.25 0.6168 1 0.0
S5 S 0.2351 0.25 0.4851 1 0.0
S4 S 0.8091 0.25 0.7576 1 0.0
S1 S 0.9795 0.25 0.8673 1 0.0
S3 S 0.8457 0.25 0.9074 1 0.0
Bi4 Bi 0.6093 0.25 0.7671 1 0.0
Cu2 Cu 0.1911 0.25 0.3363 1 0.0
S7 S 0.4125 0.25 0.3882 1 0.0
S9 S 0.6857 0.25 0.6842 1 0.0
S6 S 0.3564 0.25 0.0747 1 0.0
Cu4 Cu 0.4827 0.25 0.3936 1 0.0
Bi1 Bi 0.0278 0.25 0.367 1 0.0
S8 S 0.4708 0.25 0.1195 1 0.0
Cu3 Cu 0.3042 0.25 0.4247 1 0.0
Bi2 Bi 0.0903 0.25 0.0995 1 0.0
